data_1571896
loop_
_publ_author_name
'Zurakowski, Joseph A.'
'Durfy, Connor S.'
'Stocek, Noah B.'
'Fanchini, Giovanni'
'Drover, Marcus W.'

_publ_section_title
;
 Oxidatively-induced C(sp<sup>3</sup>)-C(sp<sup>3</sup>) bond formation at
 a tucked-in iron(iii) complex.
;
_journal_issue 27
_journal_name_full 'Chemical science'
_journal_page_first 10359
_journal_page_last 10365
_journal_paper_doi 10.1039/d4sc03292f
_journal_volume 15
_journal_year 2024
_chemical_formula_moiety 'C48 Fe2 I2 P4, C6, 0.28[C6H6]'
_chemical_formula_sum 'C54 H98 Fe2 I2 P4'
_chemical_formula_weight 1236.70
_space_group_crystal_system triclinic
_space_group_IT_number 2
_space_group_name_Hall '-P 1'
_space_group_name_H-M_alt 'P -1'
_atom_sites_solution_hydrogens geom
_atom_sites_solution_primary dual
_audit_creation_date 2023-06-30
_audit_creation_method
;
Olex2 1.3
(compiled 2020.11.12 svn.r5f609507 for OlexSys, GUI svn.r6408)
;
_audit_update_record
;
2024-03-20 deposited with the CCDC.	2024-06-07 downloaded from the CCDC.
;
_cell_angle_alpha 69.02(3)
_cell_angle_beta 75.24(3)
_cell_angle_gamma 75.18(3)
_cell_formula_units_Z 1
_cell_length_a 8.878(5)
_cell_length_b 11.878(8)
_cell_length_c 15.700(8)
_cell_measurement_reflns_used 9796
_cell_measurement_temperature 170.0
_cell_measurement_theta_max 28.31
_cell_measurement_theta_min 2.41
_cell_volume 1469.8(15)
_computing_cell_refinement 'SAINT V8.40B (?, 2016)'
_computing_data_reduction 'SAINT V8.40B (?, 2016)'
_computing_molecular_graphics 'Olex2 1.3 (Dolomanov et al., 2009)'
_computing_publication_material 'Olex2 1.3 (Dolomanov et al., 2009)'
_computing_structure_refinement 'SHELXL 2018/3 (Sheldrick, 2015)'
_computing_structure_solution 'SHELXT 2018/2 (Sheldrick, 2018)'
_diffrn_ambient_temperature 170.0
_diffrn_measured_fraction_theta_full 0.999
_diffrn_measured_fraction_theta_max 0.994
_diffrn_measurement_device_type 'Bruker APEX-II CCD'
_diffrn_measurement_method '\f and \w scans'
_diffrn_radiation_type MoK\a
_diffrn_radiation_wavelength 0.71073
_diffrn_reflns_av_R_equivalents 0.0672
_diffrn_reflns_av_unetI/netI 0.0286
_diffrn_reflns_Laue_measured_fraction_full 0.999
_diffrn_reflns_Laue_measured_fraction_max 0.994
_diffrn_reflns_limit_h_max 11
_diffrn_reflns_limit_h_min -11
_diffrn_reflns_limit_k_max 15
_diffrn_reflns_limit_k_min -15
_diffrn_reflns_limit_l_max 20
_diffrn_reflns_limit_l_min -20
_diffrn_reflns_number 96963
_diffrn_reflns_point_group_measured_fraction_full 0.999
_diffrn_reflns_point_group_measured_fraction_max 0.994
_diffrn_reflns_theta_full 25.242
_diffrn_reflns_theta_max 28.404
_diffrn_reflns_theta_min 1.957
_diffrn_source_current 1.4
_diffrn_source_power 0.07
_diffrn_source_voltage 50.0
_diffrn_standards_number 0
_exptl_absorpt_coefficient_mu 1.685
_exptl_absorpt_correction_T_max 0.7457
_exptl_absorpt_correction_T_min 0.6805
_exptl_absorpt_correction_type multi-scan
_exptl_absorpt_process_details
;
SADABS-2016/2 (Bruker,2016/2) was used for absorption correction.
wR2(int) was 0.1058 before and 0.0763 after correction.
The Ratio of minimum to maximum transmission is 0.9126.
The \l/2 correction factor is Not present.
;
_exptl_crystal_colour 'clear bluish violet'
_exptl_crystal_colour_lustre clear
_exptl_crystal_colour_modifier bluish
_exptl_crystal_colour_primary violet
_exptl_crystal_density_diffrn 1.397
_exptl_crystal_description plate
_exptl_crystal_F_000 640
_exptl_crystal_size_max 0.1
_exptl_crystal_size_mid 0.05
_exptl_crystal_size_min 0.04
_refine_diff_density_max 1.460
_refine_diff_density_min -1.144
_refine_diff_density_rms 0.117
_refine_ls_extinction_method none
_refine_ls_goodness_of_fit_ref 1.119
_refine_ls_hydrogen_treatment constr
_refine_ls_matrix_type full
_refine_ls_number_parameters 288
_refine_ls_number_reflns 7331
_refine_ls_number_restraints 0
_refine_ls_restrained_S_all 1.119
_refine_ls_R_factor_all 0.0524
_refine_ls_R_factor_gt 0.0432
_refine_ls_shift/su_max 0.001
_refine_ls_shift/su_mean 0.000
_refine_ls_structure_factor_coef Fsqd
_refine_ls_weighting_details 'w=1/[\s^2^(Fo^2^)+(0.0546P)^2^+3.1634P] where P=(Fo^2^+2Fc^2^)/3'
_refine_ls_weighting_scheme calc
_refine_ls_wR_factor_gt 0.1106
_refine_ls_wR_factor_ref 0.1192
_reflns_Friedel_coverage 0.000
_reflns_number_gt 6298
_reflns_number_total 7331
_reflns_threshold_expression 'I > 2\s(I)'
_cod_data_source_file d4sc03292f3.cif
_cod_data_source_block final11
_cod_depositor_comments 'Adding full bibliography for 1571896.cif.'
_cod_original_cell_volume 1469.7(15)
_cod_database_code 1571896
_shelx_shelxl_version_number 2018/3
_shelx_space_group_comment
;
The symmetry employed for this shelxl refinement is uniquely defined
by the following loop, which should always be used as a source of
symmetry information in preference to the above space-group names.
They are only intended as comments.
;
_shelx_estimated_absorpt_t_max 0.936
_shelx_estimated_absorpt_t_min 0.850
_olex2_refinement_description
;
1. Fixed Uiso
 At 1.2 times of:
  All C(H) groups, All C(H,H) groups
 At 1.5 times of:
  All C(H,H,H) groups
2.a Secondary CH2 refined with riding coordinates:
 C22(H22A,H22B), C1(H1A,H1B), C23(H23A,H23B), C16(H16A,H16B), C13(H13A,H13B),
 C19(H19A,H19B), C17(H17A,H17B), C11(H11A,H11B), C20(H20A,H20B), C12(H12A,H12B),
  C14(H14A,H14B)
2.b Aromatic/amide H refined with riding coordinates:
 C26(H26), C25(H25), C27(H27)
2.c Idealised Me refined as rotating group:
 C10(H10A,H10B,H10C), C24(H24A,H24B,H24C), C7(H7A,H7B,H7C), C9(H9A,H9B,H9C),
 C18(H18A,H18B,H18C), C8(H8A,H8B,H8C), C21(H21A,H21B,H21C), C15(H15A,H15B,H15C)
;
_olex2_submission_special_instructions 'No special instructions were received'

loop_
_space_group_symop_operation_xyz
'x, y, z'
'-x, -y, -z'

loop_
_atom_site_label
_atom_site_type_symbol
_atom_site_fract_x
_atom_site_fract_y
_atom_site_fract_z
_atom_site_U_iso_or_equiv
_atom_site_adp_type
_atom_site_occupancy
_atom_site_site_symmetry_order
_atom_site_calc_flag
_atom_site_refinement_flags_posn
_atom_site_refinement_flags_adp
_atom_site_refinement_flags_occupancy
_atom_site_disorder_assembly
_atom_site_disorder_group
I1 I -0.02415(3) 0.42228(2) 0.31827(2) 0.03492(9) Uani 1 1 d . . . . .
Fe1 Fe 0.28967(5) 0.38284(4) 0.26019(3) 0.02071(10) Uani 1 1 d . . . . .
P2 P 0.29027(11) 0.57064(8) 0.25482(6) 0.02882(18) Uani 1 1 d . . . . .
P1 P 0.32806(11) 0.33424(9) 0.40469(6) 0.02986(19) Uani 1 1 d . . . . .
C22 C 0.5281(4) 0.2602(3) 0.4296(2) 0.0297(7) Uani 1 1 d . . . . .
H22A H 0.556375 0.181510 0.415768 0.036 Uiso 1 1 calc R U . . .
H22B H 0.603514 0.312898 0.386275 0.036 Uiso 1 1 calc R U . . .
C6 C 0.5035(4) 0.3161(3) 0.1842(2) 0.0246(6) Uani 1 1 d . . . . .
C2 C 0.4085(4) 0.4091(3) 0.1221(2) 0.0237(6) Uani 1 1 d . . . . .
C10 C 0.6749(4) 0.3124(4) 0.1837(3) 0.0351(8) Uani 1 1 d . . . . .
H10A H 0.691184 0.395240 0.173051 0.053 Uiso 1 1 calc R U . . .
H10B H 0.742447 0.280911 0.134127 0.053 Uiso 1 1 calc R U . . .
H10C H 0.702505 0.258470 0.243610 0.053 Uiso 1 1 calc R U . . .
C3 C 0.2631(4) 0.3705(3) 0.1343(2) 0.0264(6) Uani 1 1 d . . . . .
C4 C 0.2693(4) 0.2514(3) 0.2036(2) 0.0279(6) Uani 1 1 d . . . . .
C5 C 0.4171(4) 0.2175(3) 0.2329(2) 0.0267(6) Uani 1 1 d . . . . .
C1 C 0.4639(4) 0.5168(3) 0.0450(2) 0.0286(7) Uani 1 1 d . . . . .
H1A H 0.544380 0.543668 0.063298 0.034 Uiso 1 1 calc R U . . .
H1B H 0.373436 0.585857 0.033982 0.034 Uiso 1 1 calc R U . . .
C23 C 0.5530(5) 0.2339(4) 0.5284(3) 0.0368(8) Uani 1 1 d . . . . .
H23A H 0.522746 0.311308 0.544098 0.044 Uiso 1 1 calc R U . . .
H23B H 0.483239 0.176989 0.572491 0.044 Uiso 1 1 calc R U . . .
C16 C 0.4873(4) 0.6140(3) 0.2289(3) 0.0330(7) Uani 1 1 d . . . . .
H16A H 0.553037 0.549119 0.271429 0.040 Uiso 1 1 calc R U . . .
H16B H 0.537471 0.612904 0.165170 0.040 Uiso 1 1 calc R U . . .
C24 C 0.7241(5) 0.1779(4) 0.5388(3) 0.0362(8) Uani 1 1 d . . . . .
H24A H 0.793045 0.235418 0.496920 0.054 Uiso 1 1 calc R U . . .
H24B H 0.754451 0.101335 0.523136 0.054 Uiso 1 1 calc R U . . .
H24C H 0.735297 0.160766 0.602955 0.054 Uiso 1 1 calc R U . . .
C7 C 0.1351(5) 0.4353(4) 0.0778(3) 0.0400(9) Uani 1 1 d . . . . .
H7A H 0.031327 0.429395 0.118293 0.060 Uiso 1 1 calc R U . . .
H7B H 0.145903 0.397093 0.030124 0.060 Uiso 1 1 calc R U . . .
H7C H 0.144490 0.521767 0.048114 0.060 Uiso 1 1 calc R U . . .
C9 C 0.4812(5) 0.0914(3) 0.2909(3) 0.0387(8) Uani 1 1 d . . . . .
H9A H 0.572661 0.094341 0.313676 0.058 Uiso 1 1 calc R U . . .
H9B H 0.513980 0.036037 0.253173 0.058 Uiso 1 1 calc R U . . .
H9C H 0.398872 0.061450 0.343611 0.058 Uiso 1 1 calc R U . . .
C13 C 0.1733(5) 0.7030(4) 0.1752(3) 0.0412(9) Uani 1 1 d . . . . .
H13A H 0.246449 0.734216 0.116554 0.049 Uiso 1 1 calc R U . . .
H13B H 0.093885 0.671235 0.160100 0.049 Uiso 1 1 calc R U . . .
C19 C 0.2008(5) 0.2479(4) 0.5064(3) 0.0365(8) Uani 1 1 d . . . . .
H19A H 0.229126 0.248771 0.563161 0.044 Uiso 1 1 calc R U . . .
H19B H 0.089358 0.290098 0.505156 0.044 Uiso 1 1 calc R U . . .
C17 C 0.4962(5) 0.7366(4) 0.2357(3) 0.0374(8) Uani 1 1 d . . . . .
H17A H 0.454002 0.803578 0.183652 0.045 Uiso 1 1 calc R U . . .
H17B H 0.429084 0.746871 0.294308 0.045 Uiso 1 1 calc R U . . .
C11 C 0.2995(6) 0.4784(4) 0.4366(3) 0.0421(9) Uani 1 1 d . . . . .
H11A H 0.239537 0.466226 0.500693 0.051 Uiso 1 1 calc R U . . .
H11B H 0.404000 0.495813 0.434089 0.051 Uiso 1 1 calc R U . . .
C18 C 0.6637(5) 0.7460(4) 0.2330(4) 0.0469(10) Uani 1 1 d . . . . .
H18A H 0.731636 0.731599 0.176650 0.070 Uiso 1 1 calc R U . . .
H18B H 0.702494 0.684529 0.287606 0.070 Uiso 1 1 calc R U . . .
H18C H 0.665680 0.828127 0.233058 0.070 Uiso 1 1 calc R U . . .
C20 C 0.2133(5) 0.1163(4) 0.5118(3) 0.0423(9) Uani 1 1 d . . . . .
H20A H 0.326101 0.076069 0.505121 0.051 Uiso 1 1 calc R U . . .
H20B H 0.170198 0.114434 0.460136 0.051 Uiso 1 1 calc R U . . .
C12 C 0.2106(5) 0.5854(4) 0.3706(3) 0.0372(8) Uani 1 1 d . . . . .
H12A H 0.226433 0.663749 0.372847 0.045 Uiso 1 1 calc R U . . .
H12B H 0.095770 0.583363 0.387260 0.045 Uiso 1 1 calc R U . . .
C8 C 0.1492(5) 0.1694(4) 0.2314(3) 0.0422(9) Uani 1 1 d . . . . .
H8A H 0.147208 0.118546 0.296368 0.063 Uiso 1 1 calc R U . . .
H8B H 0.177954 0.116422 0.191943 0.063 Uiso 1 1 calc R U . . .
H8C H 0.044137 0.219674 0.224016 0.063 Uiso 1 1 calc R U . . .
C21 C 0.1198(5) 0.0443(4) 0.6064(3) 0.0460(10) Uani 1 1 d . . . . .
H21A H 0.129375 -0.040565 0.608230 0.069 Uiso 1 1 calc R U . . .
H21B H 0.007861 0.083469 0.612639 0.069 Uiso 1 1 calc R U . . .
H21C H 0.163695 0.044865 0.657497 0.069 Uiso 1 1 calc R U . . .
C15 C 0.0014(6) 0.9111(4) 0.1377(4) 0.0544(12) Uani 1 1 d . . . . .
H15A H 0.078110 0.942271 0.081986 0.082 Uiso 1 1 calc R U . . .
H15B H -0.055092 0.977902 0.163083 0.082 Uiso 1 1 calc R U . . .
H15C H -0.074677 0.878381 0.121736 0.082 Uiso 1 1 calc R U . . .
C14 C 0.0881(6) 0.8096(4) 0.2098(4) 0.0543(12) Uani 1 1 d . . . . .
H14A H 0.165534 0.842721 0.225433 0.065 Uiso 1 1 calc R U . . .
H14B H 0.010907 0.780938 0.267124 0.065 Uiso 1 1 calc R U . . .
C26 C 0.6148(7) 0.0282(6) 0.0304(3) 0.0591(13) Uani 1 1 d . . . . .
H26 H 0.693456 0.047244 0.051641 0.071 Uiso 1 1 calc R U . . .
C25 C 0.3498(6) 0.0688(5) 0.0044(4) 0.0582(12) Uani 1 1 d . . . . .
H25 H 0.245746 0.116081 0.007850 0.070 Uiso 1 1 calc R U . . .
C27 C 0.4636(7) 0.0975(5) 0.0340(3) 0.0564(12) Uani 1 1 d . . . . .
H27 H 0.438409 0.165178 0.057064 0.068 Uiso 1 1 calc R U . . .

loop_
_atom_site_aniso_label
_atom_site_aniso_U_11
_atom_site_aniso_U_22
_atom_site_aniso_U_33
_atom_site_aniso_U_23
_atom_site_aniso_U_13
_atom_site_aniso_U_12
I1 0.02105(12) 0.04170(15) 0.03809(14) -0.01178(10) -0.00013(9) -0.00528(9)
Fe1 0.0179(2) 0.0224(2) 0.0211(2) -0.00666(16) -0.00173(15) -0.00454(16)
P2 0.0276(4) 0.0269(4) 0.0321(4) -0.0127(3) 0.0022(3) -0.0077(3)
P1 0.0270(4) 0.0364(5) 0.0223(4) -0.0074(3) -0.0028(3) -0.0036(3)
C22 0.0272(16) 0.0342(17) 0.0292(16) -0.0105(14) -0.0070(13) -0.0057(13)
C6 0.0208(14) 0.0291(15) 0.0230(14) -0.0109(12) -0.0008(11) -0.0022(12)
C2 0.0234(14) 0.0276(15) 0.0200(14) -0.0086(12) -0.0010(11) -0.0059(12)
C10 0.0212(16) 0.047(2) 0.0380(19) -0.0156(16) -0.0044(13) -0.0052(14)
C3 0.0237(15) 0.0310(16) 0.0256(15) -0.0095(13) -0.0058(12) -0.0047(12)
C4 0.0287(16) 0.0301(16) 0.0275(15) -0.0123(13) -0.0002(12) -0.0104(13)
C5 0.0285(16) 0.0249(15) 0.0259(15) -0.0100(12) -0.0016(12) -0.0036(12)
C1 0.0316(17) 0.0286(16) 0.0248(16) -0.0083(13) -0.0003(13) -0.0090(13)
C23 0.038(2) 0.042(2) 0.0302(18) -0.0104(15) -0.0129(15) -0.0012(16)
C16 0.0309(17) 0.0325(17) 0.0382(19) -0.0139(15) 0.0005(14) -0.0129(14)
C24 0.0362(19) 0.0370(19) 0.040(2) -0.0111(16) -0.0140(15) -0.0088(15)
C7 0.0318(19) 0.055(2) 0.0351(19) -0.0130(17) -0.0131(15) -0.0065(17)
C9 0.047(2) 0.0303(18) 0.0335(18) -0.0094(15) -0.0062(16) 0.0007(16)
C13 0.041(2) 0.0338(19) 0.045(2) -0.0115(16) -0.0044(17) -0.0055(16)
C19 0.0341(19) 0.042(2) 0.0307(18) -0.0118(15) -0.0012(14) -0.0067(16)
C17 0.0323(18) 0.0363(19) 0.047(2) -0.0172(16) -0.0044(16) -0.0089(15)
C11 0.051(2) 0.044(2) 0.040(2) -0.0246(18) -0.0085(17) -0.0080(18)
C18 0.035(2) 0.047(2) 0.064(3) -0.023(2) -0.0074(19) -0.0108(18)
C20 0.036(2) 0.047(2) 0.042(2) -0.0172(18) -0.0020(16) -0.0054(17)
C12 0.040(2) 0.0352(19) 0.0365(19) -0.0161(15) 0.0017(15) -0.0094(16)
C8 0.042(2) 0.044(2) 0.048(2) -0.0186(18) 0.0013(17) -0.0221(18)
C21 0.041(2) 0.042(2) 0.048(2) -0.0071(18) -0.0044(18) -0.0087(18)
C15 0.040(2) 0.042(2) 0.067(3) -0.004(2) -0.012(2) -0.0020(19)
C14 0.050(3) 0.045(2) 0.063(3) -0.022(2) -0.015(2) 0.012(2)
C26 0.054(3) 0.081(4) 0.045(3) -0.021(2) -0.004(2) -0.019(3)
C25 0.044(3) 0.069(3) 0.055(3) -0.021(2) -0.001(2) -0.005(2)
C27 0.064(3) 0.058(3) 0.047(3) -0.022(2) 0.002(2) -0.013(2)

loop_
_atom_type_symbol
_atom_type_description
_atom_type_scat_dispersion_real
_atom_type_scat_dispersion_imag
_atom_type_scat_source
C C 0.0033 0.0016 'International Tables Vol C Tables 4.2.6.8 and 6.1.1.4'
H H 0.0000 0.0000 'International Tables Vol C Tables 4.2.6.8 and 6.1.1.4'
Fe Fe 0.3463 0.8444 'International Tables Vol C Tables 4.2.6.8 and 6.1.1.4'
I I -0.4742 1.8119 'International Tables Vol C Tables 4.2.6.8 and 6.1.1.4'
P P 0.1023 0.0942 'International Tables Vol C Tables 4.2.6.8 and 6.1.1.4'

loop_
_geom_angle_atom_site_label_1
_geom_angle_atom_site_label_2
_geom_angle_atom_site_label_3
_geom_angle
_geom_angle_site_symmetry_1
_geom_angle_site_symmetry_3
_geom_angle_publ_flag
P2 Fe1 I1 88.64(4) . . ?
P2 Fe1 P1 83.66(5) . . ?
P1 Fe1 I1 90.37(5) . . ?
C6 Fe1 I1 155.88(9) . . ?
C6 Fe1 P2 109.53(10) . . ?
C6 Fe1 P1 106.86(10) . . ?
C6 Fe1 C2 39.85(12) . . ?
C6 Fe1 C3 66.83(13) . . ?
C6 Fe1 C4 66.43(13) . . ?
C6 Fe1 C5 39.70(13) . . ?
C2 Fe1 I1 126.43(9) . . ?
C2 Fe1 P2 93.48(10) . . ?
C2 Fe1 P1 143.09(10) . . ?
C2 Fe1 C3 39.50(12) . . ?
C2 Fe1 C4 66.33(13) . . ?
C2 Fe1 C5 66.22(13) . . ?
C3 Fe1 I1 91.71(10) . . ?
C3 Fe1 P2 113.72(10) . . ?
C3 Fe1 P1 162.53(10) . . ?
C3 Fe1 C4 39.85(13) . . ?
C3 Fe1 C5 66.20(13) . . ?
C4 Fe1 I1 90.17(10) . . ?
C4 Fe1 P2 153.50(10) . . ?
C4 Fe1 P1 122.82(10) . . ?
C4 Fe1 C5 38.91(13) . . ?
C5 Fe1 I1 122.64(10) . . ?
C5 Fe1 P2 148.53(10) . . ?
C5 Fe1 P1 98.26(10) . . ?
C16 P2 Fe1 116.35(13) . . ?
C16 P2 C13 103.96(19) . . ?
C13 P2 Fe1 118.73(15) . . ?
C12 P2 Fe1 108.74(13) . . ?
C12 P2 C16 102.03(18) . . ?
C12 P2 C13 105.28(19) . . ?
C22 P1 Fe1 118.05(12) . . ?
C22 P1 C11 100.67(19) . . ?
C19 P1 Fe1 123.03(14) . . ?
C19 P1 C22 102.42(18) . . ?
C19 P1 C11 99.1(2) . . ?
C11 P1 Fe1 109.89(14) . . ?
P1 C22 H22A 108.1 . . ?
P1 C22 H22B 108.1 . . ?
H22A C22 H22B 107.3 . . ?
C23 C22 P1 116.8(3) . . ?
C23 C22 H22A 108.1 . . ?
C23 C22 H22B 108.1 . . ?
C2 C6 Fe1 70.28(18) . . ?
C2 C6 C10 125.3(3) . . ?
C2 C6 C5 107.5(3) . . ?
C10 C6 Fe1 132.9(2) . . ?
C5 C6 Fe1 71.31(18) . . ?
C5 C6 C10 126.1(3) . . ?
C6 C2 Fe1 69.87(17) . . ?
C6 C2 C1 125.6(3) . . ?
C3 C2 Fe1 70.37(18) . . ?
C3 C2 C6 108.4(3) . . ?
C3 C2 C1 125.0(3) . . ?
C1 C2 Fe1 134.1(2) . . ?
C6 C10 H10A 109.5 . . ?
C6 C10 H10B 109.5 . . ?
C6 C10 H10C 109.5 . . ?
H10A C10 H10B 109.5 . . ?
H10A C10 H10C 109.5 . . ?
H10B C10 H10C 109.5 . . ?
C2 C3 Fe1 70.12(18) . . ?
C2 C3 C4 107.5(3) . . ?
C2 C3 C7 126.1(3) . . ?
C4 C3 Fe1 70.37(19) . . ?
C4 C3 C7 126.1(3) . . ?
C7 C3 Fe1 130.0(3) . . ?
C3 C4 Fe1 69.77(19) . . ?
C3 C4 C8 126.1(3) . . ?
C5 C4 Fe1 71.09(19) . . ?
C5 C4 C3 108.4(3) . . ?
C5 C4 C8 125.1(3) . . ?
C8 C4 Fe1 130.8(3) . . ?
C6 C5 Fe1 68.99(18) . . ?
C6 C5 C9 126.4(3) . . ?
C4 C5 Fe1 70.00(19) . . ?
C4 C5 C6 108.2(3) . . ?
C4 C5 C9 124.5(3) . . ?
C9 C5 Fe1 135.2(2) . . ?
C2 C1 C1 110.8(3) . 2_665 ?
C2 C1 H1A 109.5 . . ?
C2 C1 H1B 109.5 . . ?
C1 C1 H1A 109.5 2_665 . ?
C1 C1 H1B 109.5 2_665 . ?
H1A C1 H1B 108.1 . . ?
C22 C23 H23A 109.3 . . ?
C22 C23 H23B 109.3 . . ?
H23A C23 H23B 108.0 . . ?
C24 C23 C22 111.6(3) . . ?
C24 C23 H23A 109.3 . . ?
C24 C23 H23B 109.3 . . ?
P2 C16 H16A 107.6 . . ?
P2 C16 H16B 107.6 . . ?
H16A C16 H16B 107.1 . . ?
C17 C16 P2 118.7(3) . . ?
C17 C16 H16A 107.6 . . ?
C17 C16 H16B 107.6 . . ?
C23 C24 H24A 109.5 . . ?
C23 C24 H24B 109.5 . . ?
C23 C24 H24C 109.5 . . ?
H24A C24 H24B 109.5 . . ?
H24A C24 H24C 109.5 . . ?
H24B C24 H24C 109.5 . . ?
C3 C7 H7A 109.5 . . ?
C3 C7 H7B 109.5 . . ?
C3 C7 H7C 109.5 . . ?
H7A C7 H7B 109.5 . . ?
H7A C7 H7C 109.5 . . ?
H7B C7 H7C 109.5 . . ?
C5 C9 H9A 109.5 . . ?
C5 C9 H9B 109.5 . . ?
C5 C9 H9C 109.5 . . ?
H9A C9 H9B 109.5 . . ?
H9A C9 H9C 109.5 . . ?
H9B C9 H9C 109.5 . . ?
P2 C13 H13A 108.0 . . ?
P2 C13 H13B 108.0 . . ?
H13A C13 H13B 107.3 . . ?
C14 C13 P2 117.2(3) . . ?
C14 C13 H13A 108.0 . . ?
C14 C13 H13B 108.0 . . ?
P1 C19 H19A 108.7 . . ?
P1 C19 H19B 108.7 . . ?
H19A C19 H19B 107.6 . . ?
C20 C19 P1 114.1(3) . . ?
C20 C19 H19A 108.7 . . ?
C20 C19 H19B 108.7 . . ?
C16 C17 H17A 109.2 . . ?
C16 C17 H17B 109.2 . . ?
H17A C17 H17B 107.9 . . ?
C18 C17 C16 111.9(3) . . ?
C18 C17 H17A 109.2 . . ?
C18 C17 H17B 109.2 . . ?
P1 C11 H11A 109.6 . . ?
P1 C11 H11B 109.6 . . ?
H11A C11 H11B 108.1 . . ?
C12 C11 P1 110.3(3) . . ?
C12 C11 H11A 109.6 . . ?
C12 C11 H11B 109.6 . . ?
C17 C18 H18A 109.5 . . ?
C17 C18 H18B 109.5 . . ?
C17 C18 H18C 109.5 . . ?
H18A C18 H18B 109.5 . . ?
H18A C18 H18C 109.5 . . ?
H18B C18 H18C 109.5 . . ?
C19 C20 H20A 109.4 . . ?
C19 C20 H20B 109.4 . . ?
C19 C20 C21 111.0(3) . . ?
H20A C20 H20B 108.0 . . ?
C21 C20 H20A 109.4 . . ?
C21 C20 H20B 109.4 . . ?
P2 C12 H12A 110.4 . . ?
P2 C12 H12B 110.4 . . ?
C11 C12 P2 106.5(3) . . ?
C11 C12 H12A 110.4 . . ?
C11 C12 H12B 110.4 . . ?
H12A C12 H12B 108.6 . . ?
C4 C8 H8A 109.5 . . ?
C4 C8 H8B 109.5 . . ?
C4 C8 H8C 109.5 . . ?
H8A C8 H8B 109.5 . . ?
H8A C8 H8C 109.5 . . ?
H8B C8 H8C 109.5 . . ?
C20 C21 H21A 109.5 . . ?
C20 C21 H21B 109.5 . . ?
C20 C21 H21C 109.5 . . ?
H21A C21 H21B 109.5 . . ?
H21A C21 H21C 109.5 . . ?
H21B C21 H21C 109.5 . . ?
H15A C15 H15B 109.5 . . ?
H15A C15 H15C 109.5 . . ?
H15B C15 H15C 109.5 . . ?
C14 C15 H15A 109.5 . . ?
C14 C15 H15B 109.5 . . ?
C14 C15 H15C 109.5 . . ?
C13 C14 C15 111.6(4) . . ?
C13 C14 H14A 109.3 . . ?
C13 C14 H14B 109.3 . . ?
C15 C14 H14A 109.3 . . ?
C15 C14 H14B 109.3 . . ?
H14A C14 H14B 108.0 . . ?
C25 C26 H26 120.4 2_655 . ?
C25 C26 C27 119.2(5) 2_655 . ?
C27 C26 H26 120.4 . . ?
C26 C25 H25 119.7 2_655 . ?
C27 C25 C26 120.5(5) . 2_655 ?
C27 C25 H25 119.7 . . ?
C26 C27 H27 119.9 . . ?
C25 C27 C26 120.2(5) . . ?
C25 C27 H27 119.9 . . ?

loop_
_geom_bond_atom_site_label_1
_geom_bond_atom_site_label_2
_geom_bond_distance
_geom_bond_site_symmetry_2
_geom_bond_publ_flag
I1 Fe1 2.6751(15) . ?
Fe1 P2 2.2033(18) . ?
Fe1 P1 2.2254(15) . ?
Fe1 C6 2.100(3) . ?
Fe1 C2 2.105(3) . ?
Fe1 C3 2.108(3) . ?
Fe1 C4 2.116(3) . ?
Fe1 C5 2.131(4) . ?
P2 C16 1.855(4) . ?
P2 C13 1.879(4) . ?
P2 C12 1.829(4) . ?
P1 C22 1.841(4) . ?
P1 C19 1.838(4) . ?
P1 C11 1.890(4) . ?
C22 H22A 0.9900 . ?
C22 H22B 0.9900 . ?
C22 C23 1.531(5) . ?
C6 C2 1.433(4) . ?
C6 C10 1.509(5) . ?
C6 C5 1.437(5) . ?
C2 C3 1.424(4) . ?
C2 C1 1.501(4) . ?
C10 H10A 0.9800 . ?
C10 H10B 0.9800 . ?
C10 H10C 0.9800 . ?
C3 C4 1.440(5) . ?
C3 C7 1.499(5) . ?
C4 C5 1.415(5) . ?
C4 C8 1.506(5) . ?
C5 C9 1.499(5) . ?
C1 C1 1.543(6) 2_665 ?
C1 H1A 0.9900 . ?
C1 H1B 0.9900 . ?
C23 H23A 0.9900 . ?
C23 H23B 0.9900 . ?
C23 C24 1.520(5) . ?
C16 H16A 0.9900 . ?
C16 H16B 0.9900 . ?
C16 C17 1.520(5) . ?
C24 H24A 0.9800 . ?
C24 H24B 0.9800 . ?
C24 H24C 0.9800 . ?
C7 H7A 0.9800 . ?
C7 H7B 0.9800 . ?
C7 H7C 0.9800 . ?
C9 H9A 0.9800 . ?
C9 H9B 0.9800 . ?
C9 H9C 0.9800 . ?
C13 H13A 0.9900 . ?
C13 H13B 0.9900 . ?
C13 C14 1.506(6) . ?
C19 H19A 0.9900 . ?
C19 H19B 0.9900 . ?
C19 C20 1.511(6) . ?
C17 H17A 0.9900 . ?
C17 H17B 0.9900 . ?
C17 C18 1.508(6) . ?
C11 H11A 0.9900 . ?
C11 H11B 0.9900 . ?
C11 C12 1.507(6) . ?
C18 H18A 0.9800 . ?
C18 H18B 0.9800 . ?
C18 H18C 0.9800 . ?
C20 H20A 0.9900 . ?
C20 H20B 0.9900 . ?
C20 C21 1.566(6) . ?
C12 H12A 0.9900 . ?
C12 H12B 0.9900 . ?
C8 H8A 0.9800 . ?
C8 H8B 0.9800 . ?
C8 H8C 0.9800 . ?
C21 H21A 0.9800 . ?
C21 H21B 0.9800 . ?
C21 H21C 0.9800 . ?
C15 H15A 0.9800 . ?
C15 H15B 0.9800 . ?
C15 H15C 0.9800 . ?
C15 C14 1.523(7) . ?
C14 H14A 0.9900 . ?
C14 H14B 0.9900 . ?
C26 H26 0.9500 . ?
C26 C25 1.379(8) 2_655 ?
C26 C27 1.383(8) . ?
C25 H25 0.9500 . ?
C25 C27 1.372(8) . ?
C27 H27 0.9500 . ?

loop_
_geom_torsion_atom_site_label_1
_geom_torsion_atom_site_label_2
_geom_torsion_atom_site_label_3
_geom_torsion_atom_site_label_4
_geom_torsion
_geom_torsion_site_symmetry_1
_geom_torsion_site_symmetry_2
_geom_torsion_site_symmetry_3
_geom_torsion_site_symmetry_4
_geom_torsion_publ_flag
Fe1 P2 C16 C17 -172.7(3) . . . . ?
Fe1 P2 C13 C14 141.7(3) . . . . ?
Fe1 P2 C12 C11 50.3(3) . . . . ?
Fe1 P1 C22 C23 176.9(2) . . . . ?
Fe1 P1 C19 C20 67.6(3) . . . . ?
Fe1 P1 C11 C12 17.5(3) . . . . ?
Fe1 C6 C2 C3 -60.1(2) . . . . ?
Fe1 C6 C2 C1 130.5(3) . . . . ?
Fe1 C6 C5 C4 59.2(2) . . . . ?
Fe1 C6 C5 C9 -131.4(3) . . . . ?
Fe1 C2 C3 C4 -60.8(2) . . . . ?
Fe1 C2 C3 C7 125.6(4) . . . . ?
Fe1 C2 C1 C1 -176.3(3) . . . 2_665 ?
Fe1 C3 C4 C5 -60.9(2) . . . . ?
Fe1 C3 C4 C8 126.4(4) . . . . ?
Fe1 C4 C5 C6 -58.6(2) . . . . ?
Fe1 C4 C5 C9 131.8(3) . . . . ?
P2 C16 C17 C18 167.7(3) . . . . ?
P2 C13 C14 C15 178.8(3) . . . . ?
P1 C22 C23 C24 -177.5(3) . . . . ?
P1 C19 C20 C21 172.3(3) . . . . ?
P1 C11 C12 P2 -40.9(3) . . . . ?
C22 P1 C19 C20 -68.3(3) . . . . ?
C22 P1 C11 C12 142.7(3) . . . . ?
C6 C2 C3 Fe1 59.7(2) . . . . ?
C6 C2 C3 C4 -1.0(4) . . . . ?
C6 C2 C3 C7 -174.7(3) . . . . ?
C6 C2 C1 C1 87.7(5) . . . 2_665 ?
C2 C6 C5 Fe1 -61.3(2) . . . . ?
C2 C6 C5 C4 -2.1(4) . . . . ?
C2 C6 C5 C9 167.3(3) . . . . ?
C2 C3 C4 Fe1 60.6(2) . . . . ?
C2 C3 C4 C5 -0.3(4) . . . . ?
C2 C3 C4 C8 -173.0(3) . . . . ?
C10 C6 C2 Fe1 -129.3(3) . . . . ?
C10 C6 C2 C3 170.7(3) . . . . ?
C10 C6 C2 C1 1.2(5) . . . . ?
C10 C6 C5 Fe1 130.0(3) . . . . ?
C10 C6 C5 C4 -170.7(3) . . . . ?
C10 C6 C5 C9 -1.3(5) . . . . ?
C3 C2 C1 C1 -80.1(5) . . . 2_665 ?
C3 C4 C5 Fe1 60.1(2) . . . . ?
C3 C4 C5 C6 1.5(4) . . . . ?
C3 C4 C5 C9 -168.2(3) . . . . ?
C5 C6 C2 Fe1 62.0(2) . . . . ?
C5 C6 C2 C3 1.9(4) . . . . ?
C5 C6 C2 C1 -167.5(3) . . . . ?
C1 C2 C3 Fe1 -130.7(3) . . . . ?
C1 C2 C3 C4 168.5(3) . . . . ?
C1 C2 C3 C7 -5.1(5) . . . . ?
C16 P2 C13 C14 -87.2(4) . . . . ?
C16 P2 C12 C11 -73.1(3) . . . . ?
C7 C3 C4 Fe1 -125.8(4) . . . . ?
C7 C3 C4 C5 173.3(3) . . . . ?
C7 C3 C4 C8 0.7(6) . . . . ?
C13 P2 C16 C17 54.7(4) . . . . ?
C13 P2 C12 C11 178.6(3) . . . . ?
C19 P1 C22 C23 -44.5(3) . . . . ?
C19 P1 C11 C12 -112.7(3) . . . . ?
C11 P1 C22 C23 57.4(3) . . . . ?
C11 P1 C19 C20 -171.4(3) . . . . ?
C12 P2 C16 C17 -54.6(3) . . . . ?
C12 P2 C13 C14 19.7(4) . . . . ?
C8 C4 C5 Fe1 -127.2(4) . . . . ?
C8 C4 C5 C6 174.2(3) . . . . ?
C8 C4 C5 C9 4.6(5) . . . . ?
C26 C25 C27 C26 -0.9(9) 2_655 . . . ?
C25 C26 C27 C25 0.8(9) 2_655 . . . ?
